data_2022357
loop_
_publ_author_name
'Wang, Li-Fei'
'Liu, Xing-Gui'
'Meng, Mei-Mei'
'Xu, Yong-Kai'
'Zhu, Rui'
'Zhang, Rui'
'Lu, Zhen-Zhong'
'Huang, Wei'

_publ_section_title
;
 Three coordination polymers built by quaternary-ammonium-modified
 isophthalic acid
;
_journal_coeditor_code OV3146
_journal_issue 5
_journal_name_full 'Acta Crystallographica Section C'
_journal_page_first 221
_journal_page_last 226
_journal_paper_doi 10.1107/S2053229621003296
_journal_volume 77
_journal_year 2021
_chemical_formula_iupac '[Zn Br (C19 H28 N O5)]'
_chemical_formula_moiety 'C19 H28 Br N O5 Zn'
_chemical_formula_sum 'C19 H28 Br N O5 Zn'
_chemical_formula_weight 495.70
_chemical_name_systematic Poly[bromido{\m~3~-5-[2-(tripropylazaniumyl)ethoxy]benzene-1,3-dicarboxylato}zinc(II)]
_space_group_crystal_system monoclinic
_space_group_IT_number 14
_space_group_name_Hall '-P 2yn'
_space_group_name_H-M_alt 'P 1 21/n 1'
_atom_sites_solution_hydrogens geom
_atom_sites_solution_primary direct
_atom_sites_solution_secondary difmap
_audit_creation_method
;
Olex2 1.2
(compiled 2018.05.29 svn.r3508 for OlexSys, GUI svn.r5506)
;
_cell_angle_alpha 90
_cell_angle_beta 99.813(2)
_cell_angle_gamma 90
_cell_formula_units_Z 4
_cell_length_a 11.5479(7)
_cell_length_b 14.7949(10)
_cell_length_c 12.3782(9)
_cell_measurement_reflns_used 9963
_cell_measurement_temperature 290
_cell_measurement_theta_max 34.176
_cell_measurement_theta_min 2.164
_cell_volume 2083.9(2)
_computing_cell_refinement
;
SAINT (Bruker, 2015)
;
_computing_data_collection
;
APEX2 (Bruker, 2015)
;
_computing_data_reduction
;
SAINT (Bruker, 2015)
;
_computing_molecular_graphics
;
OLEX2 (Dolomanov <i>et al.</i>,  2009)
;
_computing_publication_material
;
OLEX2 (Dolomanov <i>et al.</i>,  2009)
;
_computing_structure_refinement
;
SHELXL2018 (Sheldrick, 2015b)
;
_computing_structure_solution
;
SHELXS2018 (Sheldrick, 2015a)
;
_diffrn_ambient_temperature 290
_diffrn_measured_fraction_theta_full 0.996
_diffrn_measured_fraction_theta_max 0.996
_diffrn_measurement_device_type 'Bruker D8'
_diffrn_measurement_method 'phi and omega scans'
_diffrn_radiation_monochromator graphite
_diffrn_radiation_type MoK\a
_diffrn_radiation_wavelength 0.71073
_diffrn_reflns_av_R_equivalents 0.0239
_diffrn_reflns_av_unetI/netI 0.0219
_diffrn_reflns_limit_h_max 12
_diffrn_reflns_limit_h_min -14
_diffrn_reflns_limit_k_max 15
_diffrn_reflns_limit_k_min -18
_diffrn_reflns_limit_l_max 15
_diffrn_reflns_limit_l_min -15
_diffrn_reflns_number 14849
_diffrn_reflns_theta_full 25.242
_diffrn_reflns_theta_max 25.746
_diffrn_reflns_theta_min 2.621
_exptl_absorpt_coefficient_mu 3.125
_exptl_absorpt_correction_T_max 0.7472
_exptl_absorpt_correction_T_min 0.4181
_exptl_absorpt_correction_type multi-scan
_exptl_absorpt_process_details
;
(SADABS; Bruker, 2015)
;
_exptl_crystal_colour colorless
_exptl_crystal_density_diffrn 1.580
_exptl_crystal_description prism
_exptl_crystal_F_000 1016
_exptl_crystal_size_max 0.35
_exptl_crystal_size_mid 0.26
_exptl_crystal_size_min 0.21
_refine_diff_density_max 0.717
_refine_diff_density_min -1.248
_refine_ls_extinction_method none
_refine_ls_goodness_of_fit_ref 1.068
_refine_ls_hydrogen_treatment constr
_refine_ls_matrix_type full
_refine_ls_number_parameters 247
_refine_ls_number_reflns 3966
_refine_ls_number_restraints 5
_refine_ls_restrained_S_all 1.085
_refine_ls_R_factor_all 0.0418
_refine_ls_R_factor_gt 0.0355
_refine_ls_shift/su_max 0.001
_refine_ls_shift/su_mean 0.000
_refine_ls_structure_factor_coef Fsqd
_refine_ls_weighting_details 'w=1/[\s^2^(Fo^2^)+(0.0492P)^2^+2.8010P] where P=(Fo^2^+2Fc^2^)/3'
_refine_ls_weighting_scheme calc
_refine_ls_wR_factor_gt 0.0924
_refine_ls_wR_factor_ref 0.0962
_reflns_number_gt 3523
_reflns_number_total 3966
_reflns_threshold_expression 'I > 2\s(I)'
_cod_data_source_file ov3146sup1.cif
_cod_data_source_block 3
_cod_depositor_comments 'Adding full bibliography for 2022355--2022357.cif.'
_cod_database_code 2022357
_cod_database_fobs_code 2022357
_shelx_space_group_comment
;
The symmetry employed for this shelxl refinement is uniquely defined
by the following loop, which should always be used as a source of
symmetry information in preference to the above space-group names.
They are only intended as comments.
;
_shelx_estimated_absorpt_t_min 0.408
_shelx_estimated_absorpt_t_max 0.560

loop_
_space_group_symop_operation_xyz
'x, y, z'
'-x+1/2, y+1/2, -z+1/2'
'-x, -y, -z'
'x-1/2, -y-1/2, z-1/2'

loop_
_atom_site_type_symbol
_atom_site_label
_atom_site_fract_x
_atom_site_fract_y
_atom_site_fract_z
_atom_site_U_iso_or_equiv
_atom_site_adp_type
_atom_site_calc_flag
_atom_site_occupancy
_atom_site_disorder_assembly
_atom_site_disorder_group
O O5 0.62771(16) 0.03422(12) 0.54057(16) 0.0263(4) Uani d 1 . .
C C1 0.7629(2) -0.05002(17) 0.6674(2) 0.0224(5) Uani d 1 . .
N N1 1.16840(19) 0.24469(15) 0.80952(19) 0.0247(5) Uani d 1 . .
C C2 0.8204(2) 0.02892(17) 0.7077(2) 0.0230(5) Uani d 1 . .
H H2 0.793506 0.084924 0.679920 0.028 Uiso calc 1 . .
C C3 0.8987(3) -0.13799(19) 0.7940(2) 0.0290(6) Uani d 1 . .
C C9 0.9577(2) 0.18023(19) 0.7768(3) 0.0315(6) Uani d 1 . .
H H9A 0.877783 0.198673 0.780298 0.038 Uiso calc 1 . .
H H9B 0.964954 0.173597 0.700304 0.038 Uiso calc 1 . .
C C10 1.0425(2) 0.25082(19) 0.8300(3) 0.0298(6) Uani d 1 . .
H H10A 1.044118 0.248118 0.908518 0.036 Uiso calc 1 . .
H H10B 1.011841 0.309683 0.805254 0.036 Uiso calc 1 . .
C C4 0.8014(2) -0.13318(18) 0.7113(2) 0.0275(6) Uani d 1 . .
H H4 0.761982 -0.185707 0.685258 0.033 Uiso calc 1 . .
O O1 0.98248(19) 0.09652(14) 0.83219(19) 0.0374(5) Uani d 1 . .
C C5 0.9578(2) -0.0601(2) 0.8324(2) 0.0298(6) Uani d 1 . .
H H5 1.023901 -0.063376 0.886931 0.036 Uiso calc 1 . .
C C6 0.6606(2) -0.04292(18) 0.5756(2) 0.0253(6) Uani d 1 . .
C C16 1.2301(2) 0.1595(2) 0.8580(2) 0.0310(6) Uani d 1 . .
H H16A 1.188629 0.107773 0.821950 0.037 Uiso calc 1 . .
H H16B 1.308733 0.158960 0.840231 0.037 Uiso calc 1 . .
C C7 0.9178(2) 0.02309(18) 0.7891(2) 0.0262(6) Uani d 1 . .
C C11 1.1752(3) 0.2412(2) 0.6878(2) 0.0314(6) Uani d 1 . .
H H11A 1.257539 0.239072 0.680621 0.038 Uiso calc 1 . .
H H11B 1.139721 0.184978 0.658536 0.038 Uiso calc 1 . .
C C13 1.2276(2) 0.3291(2) 0.8635(3) 0.0313(6) Uani d 1 . .
H H13A 1.184349 0.381604 0.831575 0.038 Uiso calc 1 . .
H H13B 1.221987 0.327893 0.940759 0.038 Uiso calc 1 . .
C C12 1.1184(4) 0.3172(3) 0.6173(3) 0.0492(9) Uani d 1 . .
H H12A 1.151002 0.374520 0.645730 0.059 Uiso calc 1 . .
H H12B 1.034542 0.317846 0.618245 0.059 Uiso calc 1 . .
C C8 0.9435(3) -0.2274(2) 0.8428(3) 0.0431(7) Uani d 1 . .
C C14 1.3551(3) 0.3409(3) 0.8532(3) 0.0528(10) Uani d 1 . .
H H14A 1.362331 0.345540 0.776457 0.063 Uiso calc 1 . .
H H14B 1.399997 0.288818 0.884093 0.063 Uiso calc 1 . .
C C17 1.2403(4) 0.1467(3) 0.9802(3) 0.0499(9) Uani d 1 . .
H H17A 1.162833 0.149449 1.000526 0.060 Uiso calc 1 . .
H H17B 1.287675 0.194831 1.018348 0.060 Uiso calc 1 . .
C C15 1.4028(4) 0.4256(3) 0.9134(4) 0.0717(14) Uani d 1 . .
H H15A 1.358855 0.477058 0.881770 0.108 Uiso calc 1 . .
H H15B 1.483990 0.432983 0.907311 0.108 Uiso calc 1 . .
H H15C 1.395652 0.420603 0.989319 0.108 Uiso calc 1 . .
C C18 1.2962(4) 0.0564(3) 1.0132(4) 0.0634(11) Uani d 1 . .
H H18A 1.305587 0.049750 1.091343 0.095 Uiso calc 1 . .
H H18B 1.371736 0.053264 0.990847 0.095 Uiso calc 1 . .
H H18C 1.246893 0.008879 0.978367 0.095 Uiso calc 1 . .
O O4 0.61517(19) -0.11582(13) 0.53639(19) 0.0377(5) Uani d 1 . .
O O2 0.8730(3) -0.29053(16) 0.8422(3) 0.0667(8) Uani d 1 . .
O O3 1.0481(3) -0.2357(2) 0.8837(3) 0.0687(8) Uani d 1 . .
C C20 1.1399(4) 0.3041(3) 0.5013(3) 0.0626(11) Uani d 1 . .
H H20A 1.222957 0.304751 0.500619 0.094 Uiso calc 1 . .
H H20B 1.102976 0.352185 0.455846 0.094 Uiso calc 1 . .
H H20C 1.107624 0.247248 0.473613 0.094 Uiso calc 1 . .
Zn Zn1 0.99387(3) -0.38971(2) 0.90243(3) 0.02677(11) Uani d 1 . .
Br Br1 1.04286(3) -0.46593(2) 0.74963(3) 0.04755(13) Uani d 1 . .

loop_
_atom_site_aniso_label
_atom_site_aniso_U_11
_atom_site_aniso_U_22
_atom_site_aniso_U_33
_atom_site_aniso_U_12
_atom_site_aniso_U_13
_atom_site_aniso_U_23
O5 0.0294(10) 0.0213(10) 0.0277(10) -0.0009(7) 0.0030(8) 0.0000(8)
C1 0.0248(12) 0.0177(12) 0.0256(13) -0.0010(10) 0.0065(10) -0.0013(10)
N1 0.0237(11) 0.0200(11) 0.0308(12) -0.0006(9) 0.0054(9) -0.0061(9)
C2 0.0246(12) 0.0143(12) 0.0291(14) 0.0004(9) 0.0023(10) 0.0027(10)
C3 0.0367(15) 0.0191(13) 0.0341(15) 0.0079(11) 0.0147(12) 0.0092(11)
C9 0.0235(13) 0.0201(13) 0.0485(18) 0.0001(10) -0.0010(12) 0.0001(12)
C10 0.0237(13) 0.0221(13) 0.0445(17) 0.0008(11) 0.0081(11) -0.0074(12)
C4 0.0350(14) 0.0158(12) 0.0342(15) -0.0020(10) 0.0127(11) 0.0002(11)
O1 0.0366(11) 0.0248(10) 0.0441(13) -0.0085(9) -0.0126(9) 0.0053(9)
C5 0.0294(14) 0.0286(15) 0.0306(15) 0.0047(11) 0.0027(11) 0.0083(12)
C6 0.0266(13) 0.0217(13) 0.0285(14) -0.0042(10) 0.0072(10) -0.0030(11)
C16 0.0296(14) 0.0279(15) 0.0357(16) 0.0075(11) 0.0060(11) -0.0017(12)
C7 0.0263(13) 0.0199(13) 0.0320(15) -0.0030(10) 0.0041(11) 0.0026(11)
C11 0.0365(15) 0.0295(15) 0.0284(15) 0.0004(12) 0.0062(11) -0.0080(12)
C13 0.0323(15) 0.0255(14) 0.0364(16) -0.0085(11) 0.0068(11) -0.0117(12)
C12 0.067(2) 0.041(2) 0.0386(19) 0.0067(17) 0.0059(16) 0.0017(16)
C8 0.0668(14) 0.0275(10) 0.0411(18) 0.0218(10) 0.0265(13) 0.0155(13)
C14 0.0371(18) 0.061(2) 0.062(2) -0.0222(17) 0.0148(16) -0.025(2)
C17 0.063(2) 0.051(2) 0.0360(18) 0.0173(18) 0.0098(16) 0.0031(16)
C15 0.064(3) 0.085(3) 0.071(3) -0.049(2) 0.024(2) -0.038(3)
C18 0.073(3) 0.066(3) 0.051(2) 0.026(2) 0.011(2) 0.021(2)
O4 0.0424(12) 0.0218(10) 0.0437(13) -0.0059(9) -0.0073(9) -0.0079(9)
O2 0.0800(14) 0.0218(11) 0.108(2) 0.0239(8) 0.0427(15) 0.0301(13)
O3 0.0838(14) 0.0480(16) 0.0660(18) 0.0312(12) -0.0107(15) 0.0171(14)
C20 0.084(3) 0.065(3) 0.0353(19) 0.000(2) 0.0013(18) 0.0042(19)
Zn1 0.03115(18) 0.01738(17) 0.0312(2) 0.00365(12) 0.00376(13) 0.00360(12)
Br1 0.0651(2) 0.0404(2) 0.0419(2) 0.00433(16) 0.02288(16) -0.00023(14)

loop_
_atom_type_symbol
_atom_type_description
_atom_type_scat_dispersion_real
_atom_type_scat_dispersion_imag
_atom_type_scat_source
C C 0.0033 0.0016 'International Tables Vol C Tables 4.2.6.8 and 6.1.1.4'
H H 0.0000 0.0000 'International Tables Vol C Tables 4.2.6.8 and 6.1.1.4'
N N 0.0061 0.0033 'International Tables Vol C Tables 4.2.6.8 and 6.1.1.4'
O O 0.0106 0.0060 'International Tables Vol C Tables 4.2.6.8 and 6.1.1.4'
Zn Zn 0.2839 1.4301 'International Tables Vol C Tables 4.2.6.8 and 6.1.1.4'
Br Br -0.2901 2.4595 'International Tables Vol C Tables 4.2.6.8 and 6.1.1.4'

loop_
_geom_angle_atom_site_label_1
_geom_angle_atom_site_label_2
_geom_angle_atom_site_label_3
_geom_angle_site_symmetry_1
_geom_angle_site_symmetry_3
_geom_angle
_geom_angle_publ_flag
Br1 Zn1 O3 . . 106.07(8) ?
Br1 Zn1 C8 . . 107.03(8) ?
O2 Zn1 Br1 . . 106.82(10) ?
O2 Zn1 O3 . . 57.39(11) ?
O2 Zn1 C8 . . 28.79(12) ?
O3 Zn1 C8 . . 28.71(11) ?
O4 Zn1 Br1 4_656 . 117.39(7) ?
O4 Zn1 O2 4_656 . 127.45(12) ?
O4 Zn1 O3 4_656 . 83.21(9) ?
O4 Zn1 O5 4_656 2_646 99.50(9) ?
O4 Zn1 C8 4_656 . 107.28(11) ?
O5 Zn1 Br1 2_646 . 106.91(6) ?
O5 Zn1 O2 2_646 . 93.12(10) ?
O5 Zn1 O3 2_646 . 140.95(10) ?
O5 Zn1 C8 2_646 . 119.23(10) ?
C7 O1 C9 . . 116.8(2) ?
C8 O2 Zn1 . . 97.5(2) ?
C8 O3 Zn1 . . 83.1(2) ?
C6 O4 Zn1 . 4 118.39(19) ?
C6 O5 Zn1 . 2_656 124.98(18) ?
C10 N1 C11 . . 112.3(2) ?
C10 N1 C13 . . 104.4(2) ?
C10 N1 C16 . . 112.4(2) ?
C11 N1 C13 . . 111.5(2) ?
C16 N1 C11 . . 105.2(2) ?
C16 N1 C13 . . 111.2(2) ?
C2 C1 C6 . . 118.7(2) ?
C4 C1 C2 . . 120.1(2) ?
C4 C1 C6 . . 121.2(2) ?
C1 C2 H2 . . 120.4 ?
C7 C2 C1 . . 119.3(2) ?
C7 C2 H2 . . 120.4 ?
C4 C3 C8 . . 121.3(3) ?
C5 C3 C4 . . 120.1(2) ?
C5 C3 C8 . . 118.5(3) ?
C1 C4 H4 . . 120.0 ?
C3 C4 C1 . . 120.0(3) ?
C3 C4 H4 . . 120.0 ?
C3 C5 H5 . . 120.2 ?
C3 C5 C7 . . 119.6(3) ?
C7 C5 H5 . . 120.2 ?
O4 C6 C1 . . 117.1(2) ?
O5 C6 O4 . . 124.3(3) ?
O5 C6 C1 . . 118.6(2) ?
O1 C7 C2 . . 123.8(2) ?
O1 C7 C5 . . 115.3(2) ?
C2 C7 C5 . . 120.9(3) ?
O2 C8 Zn1 . . 53.74(17) ?
O2 C8 C3 . . 118.6(3) ?
O3 C8 Zn1 . . 68.14(19) ?
O3 C8 O2 . . 121.6(3) ?
O3 C8 C3 . . 119.8(3) ?
C3 C8 Zn1 . . 170.9(3) ?
O1 C9 H9A . . 109.8 ?
O1 C9 H9B . . 109.8 ?
O1 C9 C10 . . 109.3(2) ?
H9A C9 H9B . . 108.3 ?
C10 C9 H9A . . 109.8 ?
C10 C9 H9B . . 109.8 ?
N1 C10 H10A . . 108.0 ?
N1 C10 H10B . . 108.0 ?
C9 C10 N1 . . 117.1(2) ?
C9 C10 H10A . . 108.0 ?
C9 C10 H10B . . 108.0 ?
H10A C10 H10B . . 107.3 ?
N1 C11 H11A . . 108.0 ?
N1 C11 H11B . . 108.0 ?
H11A C11 H11B . . 107.2 ?
C12 C11 N1 . . 117.2(3) ?
C12 C11 H11A . . 108.0 ?
C12 C11 H11B . . 108.0 ?
C11 C12 H12A . . 109.8 ?
C11 C12 H12B . . 109.8 ?
C11 C12 C20 . . 109.3(3) ?
H12A C12 H12B . . 108.3 ?
C20 C12 H12A . . 109.8 ?
C20 C12 H12B . . 109.8 ?
N1 C13 H13A . . 108.4 ?
N1 C13 H13B . . 108.4 ?
H13A C13 H13B . . 107.5 ?
C14 C13 N1 . . 115.4(2) ?
C14 C13 H13A . . 108.4 ?
C14 C13 H13B . . 108.4 ?
C13 C14 H14A . . 109.8 ?
C13 C14 H14B . . 109.8 ?
C13 C14 C15 . . 109.4(3) ?
H14A C14 H14B . . 108.2 ?
C15 C14 H14A . . 109.8 ?
C15 C14 H14B . . 109.8 ?
C14 C15 H15A . . 109.5 ?
C14 C15 H15B . . 109.5 ?
C14 C15 H15C . . 109.5 ?
H15A C15 H15B . . 109.5 ?
H15A C15 H15C . . 109.5 ?
H15B C15 H15C . . 109.5 ?
N1 C16 H16A . . 108.1 ?
N1 C16 H16B . . 108.1 ?
H16A C16 H16B . . 107.3 ?
C17 C16 N1 . . 116.8(2) ?
C17 C16 H16A . . 108.1 ?
C17 C16 H16B . . 108.1 ?
C16 C17 H17A . . 109.7 ?
C16 C17 H17B . . 109.7 ?
C16 C17 C18 . . 109.8(3) ?
H17A C17 H17B . . 108.2 ?
C18 C17 H17A . . 109.7 ?
C18 C17 H17B . . 109.7 ?
C17 C18 H18A . . 109.5 ?
C17 C18 H18B . . 109.5 ?
C17 C18 H18C . . 109.5 ?
H18A C18 H18B . . 109.5 ?
H18A C18 H18C . . 109.5 ?
H18B C18 H18C . . 109.5 ?
C12 C20 H20A . . 109.5 ?
C12 C20 H20B . . 109.5 ?
C12 C20 H20C . . 109.5 ?
H20A C20 H20B . . 109.5 ?
H20A C20 H20C . . 109.5 ?
H20B C20 H20C . . 109.5 ?

loop_
_geom_bond_atom_site_label_1
_geom_bond_atom_site_label_2
_geom_bond_site_symmetry_2
_geom_bond_distance
_geom_bond_publ_flag
Br1 Zn1 . 2.3523(5) ?
Zn1 O2 . 2.075(2) ?
Zn1 O3 . 2.385(3) ?
Zn1 O4 4_656 1.982(2) ?
Zn1 O5 2_646 2.0182(19) ?
Zn1 C8 . 2.551(3) ?
O1 C7 . 1.374(3) ?
O1 C9 . 1.421(3) ?
O2 C8 . 1.239(5) ?
O3 C8 . 1.234(5) ?
O4 C6 . 1.260(3) ?
O5 C6 . 1.256(3) ?
N1 C10 . 1.520(3) ?
N1 C11 . 1.523(4) ?
N1 C13 . 1.523(3) ?
N1 C16 . 1.521(4) ?
C1 C2 . 1.393(4) ?
C1 C4 . 1.387(4) ?
C1 C6 . 1.496(4) ?
C2 H2 . 0.9300 ?
C2 C7 . 1.379(4) ?
C3 C4 . 1.387(4) ?
C3 C5 . 1.381(4) ?
C3 C8 . 1.508(4) ?
C4 H4 . 0.9300 ?
C5 H5 . 0.9300 ?
C5 C7 . 1.390(4) ?
C9 H9A . 0.9700 ?
C9 H9B . 0.9700 ?
C9 C10 . 1.505(4) ?
C10 H10A . 0.9700 ?
C10 H10B . 0.9700 ?
C11 H11A . 0.9700 ?
C11 H11B . 0.9700 ?
C11 C12 . 1.504(5) ?
C12 H12A . 0.9700 ?
C12 H12B . 0.9700 ?
C12 C20 . 1.512(5) ?
C13 H13A . 0.9700 ?
C13 H13B . 0.9700 ?
C13 C14 . 1.509(4) ?
C14 H14A . 0.9700 ?
C14 H14B . 0.9700 ?
C14 C15 . 1.513(5) ?
C15 H15A . 0.9600 ?
C15 H15B . 0.9600 ?
C15 H15C . 0.9600 ?
C16 H16A . 0.9700 ?
C16 H16B . 0.9700 ?
C16 C17 . 1.509(5) ?
C17 H17A . 0.9700 ?
C17 H17B . 0.9700 ?
C17 C18 . 1.510(5) ?
C18 H18A . 0.9600 ?
C18 H18B . 0.9600 ?
C18 H18C . 0.9600 ?
C20 H20A . 0.9600 ?
C20 H20B . 0.9600 ?
C20 H20C . 0.9600 ?
